data_7714071
loop_
_publ_author_name
'Gupta, Rahat'
'Sahni, Priya'
'Jana, Salil K.'
'Negi, Anshul'
'Pal, Amlan K.'

_publ_section_title
;
 Effect of substitution on deep-blue Ir(III) N-heterocyclic carbene (NHC)
 emitters
;
_journal_name_full 'Dalton Transactions'
_journal_paper_doi 10.1039/D3DT01947K
_journal_year 2023
_chemical_compound_source 'Synthesized in lab'
_chemical_formula_moiety 'C13 H9 Br N2'
_chemical_formula_sum 'C13 H9 Br N2'
_chemical_formula_weight 273.133
_chemical_melting_point ?
_chemical_name_systematic 6-bromo-1-phenyl-1H-benzo[d]imidazole
_space_group_crystal_system monoclinic
_space_group_IT_number 14
_space_group_name_Hall '-P 2ybc'
_space_group_name_H-M_alt 'P 1 21/c 1'
_symmetry_Int_Tables_number 14
_atom_sites_solution_primary iterative
_audit_creation_date 2023-03-31
_audit_creation_method
;
Olex2 1.3-alpha
(compiled 2020.11.12 svn.r5f609507 for OlexSys, GUI svn.r6408)
;
_audit_update_record
;
2023-06-21 deposited with the CCDC.	2023-09-28 downloaded from the CCDC.
;
_cell_angle_alpha 90
_cell_angle_beta 108.406(2)
_cell_angle_gamma 90
_cell_formula_units_Z 4
_cell_length_a 9.4258(5)
_cell_length_b 16.5006(11)
_cell_length_c 7.3773(4)
_cell_measurement_reflns_used 9745
_cell_measurement_temperature 103(2)
_cell_measurement_theta_max 28.24
_cell_measurement_theta_min 2.59
_cell_volume 1088.70(11)
_computing_cell_refinement 'SAINT V8.40B (?, 2016)'
_computing_data_reduction 'SAINT V8.40B (?, 2016)'
_computing_molecular_graphics 'Olex2 1.3-alpha (Dolomanov et al., 2009)'
_computing_publication_material 'Olex2 1.3-alpha (Dolomanov et al., 2009)'
_computing_structure_refinement 'olex2.refine 1.3-alpha (Bourhis et al., 2015)'
_computing_structure_solution 'olex2.solve 1.3-alpha (Bourhis et al., 2015)'
_diffrn_ambient_temperature 103.0
_diffrn_measured_fraction_theta_full 0.9309
_diffrn_measured_fraction_theta_max 0.8639
_diffrn_measurement_device_type 'Bruker APEX-II CCD'
_diffrn_measurement_method '\f and \w scans'
_diffrn_radiation_type 'Mo K\a'
_diffrn_radiation_wavelength 0.71073
_diffrn_reflns_av_R_equivalents 0.0557
_diffrn_reflns_av_unetI/netI 0.0587
_diffrn_reflns_Laue_measured_fraction_full 0.9309
_diffrn_reflns_Laue_measured_fraction_max 0.8639
_diffrn_reflns_limit_h_max 11
_diffrn_reflns_limit_h_min -12
_diffrn_reflns_limit_k_max 21
_diffrn_reflns_limit_k_min -21
_diffrn_reflns_limit_l_max 9
_diffrn_reflns_limit_l_min -9
_diffrn_reflns_number 6754
_diffrn_reflns_point_group_measured_fraction_full 0.9309
_diffrn_reflns_point_group_measured_fraction_max 0.8639
_diffrn_reflns_theta_full 25.2417
_diffrn_reflns_theta_max 28.25
_diffrn_reflns_theta_min 2.28
_diffrn_source_current 1.4
_diffrn_source_power 0.07
_diffrn_source_voltage 50.0
_diffrn_standards_number 0
_exptl_absorpt_coefficient_mu 3.745
_exptl_absorpt_correction_T_max 0.7457
_exptl_absorpt_correction_T_min 0.4651
_exptl_absorpt_correction_type multi-scan
_exptl_absorpt_process_details 'SADABS-2016/2 (Bruker,2016/2) was used for absorption correction'
_exptl_crystal_colour colourless
_exptl_crystal_density_diffrn 1.666
_exptl_crystal_description block
_exptl_crystal_F_000 543.361
_exptl_crystal_recrystallization_method
'The crystal was grown by the slow evaporation of the titled compound in ethylacetate.'
_exptl_crystal_size_max 0.2
_exptl_crystal_size_mid 0.18
_exptl_crystal_size_min 0.16
_refine_diff_density_max 0.6796
_refine_diff_density_min -0.4566
_refine_diff_density_rms 0.1068
_refine_ls_d_res_high 0.7507
_refine_ls_d_res_low 8.9436
_refine_ls_goodness_of_fit_ref 1.0306
_refine_ls_hydrogen_treatment mixed
_refine_ls_matrix_type full
_refine_ls_number_constraints 18
_refine_ls_number_parameters 145
_refine_ls_number_reflns 2330
_refine_ls_number_restraints 0
_refine_ls_restrained_S_all 1.0306
_refine_ls_R_factor_all 0.0456
_refine_ls_R_factor_gt 0.0408
_refine_ls_shift/su_max 0.0001
_refine_ls_shift/su_mean 0.0000
_refine_ls_structure_factor_coef Fsqd
_refine_ls_weighting_details 'w=1/[\s^2^(Fo^2^)+(0.0652P)^2^+0.3916P] where P=(Fo^2^+2Fc^2^)/3'
_refine_ls_weighting_scheme calc
_refine_ls_wR_factor_gt 0.1093
_refine_ls_wR_factor_ref 0.1124
_reflns_Friedel_coverage 0.0
_reflns_limit_h_max 9
_reflns_limit_h_min -12
_reflns_limit_k_max 21
_reflns_limit_k_min 0
_reflns_limit_l_max 9
_reflns_limit_l_min 0
_reflns_number_gt 2058
_reflns_number_total 2330
_reflns_threshold_expression I>=2u(I)
_cod_data_source_file d3dt01947k2.cif
_cod_data_source_block mo_SALIL_SJ_22_0ma_a
_cod_depositor_comments
;
The following automatic conversions were performed:

data item '_chemical_melting_point' value 'Not determined' was
changed to '?' -- the value is undefined or not given.

Automatic conversion script
Id: cif_fix_values 8170 2020-07-09 18:12:32Z antanas 
;
_cod_database_code 7714071
_olex2_refinement_description
;
1. Fixed Uiso
 At 1.2 times of:
  All C(H) groups
2.a Aromatic/amide H refined with riding coordinates:
 C10(H10), C11(H11), C12(H12), C5(H5), C6(H6), C8(H8), C9(H9), C13(H13), C2(H2)
;
_olex2_submission_special_instructions 'No special instructions were received'

loop_
_space_group_symop_id
_space_group_symop_operation_xyz
1 x,y,z
2 -x,y+1/2,-z+1/2
3 -x,-y,-z
4 x,-y-1/2,z-1/2

loop_
_atom_site_label
_atom_site_type_symbol
_atom_site_fract_x
_atom_site_fract_y
_atom_site_fract_z
_atom_site_U_iso_or_equiv
_atom_site_adp_type
_atom_site_occupancy
_atom_site_refinement_flags_posn
Br1 Br 0.70368(3) 0.812810(17) 0.51126(4) 0.02956(16) Uani 1.000000 .
N1 N 0.1698(3) 0.67899(13) 0.4763(4) 0.0256(5) Uani 1.000000 .
N2 N 0.0589(3) 0.79664(15) 0.5064(4) 0.0321(6) Uani 1.000000 .
C10 C 0.2060(4) 0.43043(17) 0.3836(4) 0.0340(7) Uani 1.000000 .
H10 H 0.2146(4) 0.37426(17) 0.3609(4) 0.0408(8) Uiso 1.000000 R
C11 C 0.0778(4) 0.47217(17) 0.2843(5) 0.0371(7) Uani 1.000000 .
H11 H -0.0022(4) 0.44432(17) 0.1946(5) 0.0446(8) Uiso 1.000000 R
C12 C 0.0652(4) 0.55433(17) 0.3148(4) 0.0322(6) Uani 1.000000 .
H12 H -0.0226(4) 0.58299(17) 0.2456(4) 0.0386(8) Uiso 1.000000 R
C7 C 0.1814(3) 0.59412(15) 0.4464(4) 0.0239(5) Uani 1.000000 .
C3 C 0.2774(3) 0.73820(17) 0.4954(3) 0.0236(6) Uani 1.000000 .
C4 C 0.2062(3) 0.81172(15) 0.5157(4) 0.0258(7) Uani 1.000000 .
C5 C 0.2859(4) 0.88426(16) 0.5401(4) 0.0297(6) Uani 1.000000 .
H5 H 0.2404(4) 0.93398(16) 0.5560(4) 0.0357(7) Uiso 1.000000 R
C6 C 0.4321(4) 0.88218(16) 0.5408(4) 0.0299(6) Uani 1.000000 .
H6 H 0.4881(4) 0.93104(16) 0.5585(4) 0.0359(7) Uiso 1.000000 R
C8 C 0.3098(3) 0.55257(17) 0.5497(4) 0.0298(6) Uani 1.000000 .
H8 H 0.3886(3) 0.58003(17) 0.6423(4) 0.0358(7) Uiso 1.000000 R
C9 C 0.3215(4) 0.47072(19) 0.5160(4) 0.0348(7) Uani 1.000000 .
H9 H 0.4095(4) 0.44203(19) 0.5843(4) 0.0417(8) Uiso 1.000000 R
C13 C 0.0438(3) 0.71797(18) 0.4823(4) 0.0308(6) Uani 1.000000 .
H13 H -0.0473(3) 0.69046(18) 0.4700(4) 0.0369(7) Uiso 1.000000 R
C2 C 0.4254(3) 0.73552(16) 0.4935(4) 0.0251(6) Uani 1.000000 .
H2 H 0.4721(3) 0.68616(16) 0.4778(4) 0.0301(7) Uiso 1.000000 R
C1 C 0.4996(4) 0.80915(15) 0.5158(4) 0.0265(6) Uani 1.000000 .

loop_
_atom_site_aniso_label
_atom_site_aniso_U_11
_atom_site_aniso_U_22
_atom_site_aniso_U_33
_atom_site_aniso_U_12
_atom_site_aniso_U_13
_atom_site_aniso_U_23
Br1 0.0213(2) 0.0342(2) 0.0348(2) -0.00501(10) 0.01117(15) -0.00338(10)
N1 0.0228(13) 0.0252(11) 0.0289(11) 0.0008(9) 0.0084(10) -0.0001(8)
N2 0.0290(15) 0.0254(11) 0.0406(14) 0.0030(10) 0.0090(12) -0.0000(10)
C10 0.0417(19) 0.0230(13) 0.0415(16) -0.0039(12) 0.0192(14) -0.0018(11)
C11 0.0387(18) 0.0253(14) 0.0438(16) -0.0099(12) 0.0079(14) -0.0039(12)
C12 0.0289(17) 0.0269(13) 0.0399(15) -0.0010(11) 0.0095(13) 0.0037(11)
C7 0.0255(15) 0.0218(12) 0.0256(12) 0.0008(10) 0.0100(11) 0.0009(9)
C3 0.0254(15) 0.0224(12) 0.0219(12) -0.0004(10) 0.0060(11) -0.0002(9)
C4 0.029(2) 0.0249(14) 0.0227(13) 0.0020(10) 0.0072(13) 0.0004(9)
C5 0.0373(18) 0.0202(12) 0.0303(13) 0.0018(11) 0.0089(12) 0.0012(10)
C6 0.0381(18) 0.0227(12) 0.0275(13) -0.0062(11) 0.0083(12) 0.0005(10)
C8 0.0282(16) 0.0295(14) 0.0298(13) 0.0019(11) 0.0065(11) -0.0014(11)
C9 0.0400(19) 0.0274(14) 0.0366(15) 0.0082(12) 0.0116(14) 0.0040(11)
C13 0.0245(16) 0.0299(14) 0.0386(15) 0.0025(11) 0.0109(12) -0.0020(11)
C2 0.0271(15) 0.0245(12) 0.0241(12) -0.0023(10) 0.0084(11) -0.0023(9)
C1 0.0248(17) 0.0298(14) 0.0236(13) -0.0052(10) 0.0056(12) -0.0005(9)

loop_
_atom_type_symbol
_atom_type_scat_dispersion_real
_atom_type_scat_dispersion_imag
_atom_type_scat_Cromer_Mann_a1
_atom_type_scat_Cromer_Mann_a2
_atom_type_scat_Cromer_Mann_a3
_atom_type_scat_Cromer_Mann_a4
_atom_type_scat_Cromer_Mann_b1
_atom_type_scat_Cromer_Mann_b2
_atom_type_scat_Cromer_Mann_b3
_atom_type_scat_Cromer_Mann_b4
_atom_type_scat_Cromer_Mann_c
_atom_type_scat_source
_atom_type_scat_dispersion_source
H 0.00000 0.00000 0.49300 0.32291 0.14019 0.04081 10.51090 26.12570 3.14236 57.79970 0.0030380000826 'International Tables Volume C Table 6.1.1.4 (pp. 500-502)' 'Henke, Gullikson and Davis, At. Data and Nucl. Data Tables, 1993, 54, 2'
C 0.00347 0.00161 2.31000 1.02000 1.58860 0.86500 20.84390 10.20750 0.56870 51.65120 0.215599998832 'International Tables Volume C Table 6.1.1.4 (pp. 500-502)' 'Henke, Gullikson and Davis, At. Data and Nucl. Data Tables, 1993, 54, 2'
Br -0.28346 2.55990 17.17890 5.23580 5.63770 3.98510 2.17230 16.57960 0.26090 41.43280 2.95569992065 'International Tables Volume C Table 6.1.1.4 (pp. 500-502)' 'Henke, Gullikson and Davis, At. Data and Nucl. Data Tables, 1993, 54, 2'
N 0.00653 0.00323 12.21260 3.13220 2.01250 1.16630 0.00570 9.89330 28.99750 0.58260 -11.5290002823 'International Tables Volume C Table 6.1.1.4 (pp. 500-502)' 'Henke, Gullikson and Davis, At. Data and Nucl. Data Tables, 1993, 54, 2'

loop_
_geom_angle_atom_site_label_1
_geom_angle_atom_site_label_2
_geom_angle_atom_site_label_3
_geom_angle
_geom_angle_site_symmetry_1
_geom_angle_site_symmetry_3
_geom_angle_publ_flag
C3 N1 C7 128.3(3) . . ?
C13 N1 C7 125.3(3) . . ?
C13 N1 C3 106.4(2) . . ?
C13 N2 C4 104.3(3) . . ?
C11 C10 H10 120.12(17) . . ?
C9 C10 H10 120.12(18) . . ?
C9 C10 C11 119.8(3) . . ?
H11 C11 C10 119.78(17) . . ?
C12 C11 C10 120.4(3) . . ?
C12 C11 H11 119.78(19) . . ?
H12 C12 C11 120.30(19) . . ?
C7 C12 C11 119.4(3) . . ?
C7 C12 H12 120.30(16) . . ?
C12 C7 N1 119.6(3) . . ?
C8 C7 N1 119.6(3) . . ?
C8 C7 C12 120.8(3) . . ?
C4 C3 N1 105.0(2) . . ?
C2 C3 N1 132.7(3) . . ?
C2 C3 C4 122.3(3) . . ?
C3 C4 N2 109.9(2) . . ?
C5 C4 N2 130.5(3) . . ?
C5 C4 C3 119.6(3) . . ?
H5 C5 C4 120.75(18) . . ?
C6 C5 C4 118.5(3) . . ?
C6 C5 H5 120.75(16) . . ?
H6 C6 C5 119.45(16) . . ?
C1 C6 C5 121.1(3) . . ?
C1 C6 H6 119.45(18) . . ?
H8 C8 C7 120.43(17) . . ?
C9 C8 C7 119.1(3) . . ?
C9 C8 H8 120.4(2) . . ?
C8 C9 C10 120.5(3) . . ?
H9 C9 C10 119.76(18) . . ?
H9 C9 C8 119.8(2) . . ?
N2 C13 N1 114.4(3) . . ?
H13 C13 N1 122.80(16) . . ?
H13 C13 N2 122.80(19) . . ?
H2 C2 C3 122.00(16) . . ?
C1 C2 C3 116.0(3) . . ?
C1 C2 H2 122.00(18) . . ?
C6 C1 Br1 118.1(2) . . ?
C2 C1 Br1 119.5(2) . . ?
C2 C1 C6 122.4(3) . . ?

loop_
_geom_bond_atom_site_label_1
_geom_bond_atom_site_label_2
_geom_bond_distance
_geom_bond_site_symmetry_2
_geom_bond_publ_flag
Br1 C1 1.935(3) . ?
N1 C7 1.427(3) . ?
N1 C3 1.383(4) . ?
N1 C13 1.363(4) . ?
N2 C4 1.391(4) . ?
N2 C13 1.312(4) . ?
C10 H10 0.9500 . ?
C10 C11 1.383(5) . ?
C10 C9 1.382(5) . ?
C11 H11 0.9500 . ?
C11 C12 1.385(4) . ?
C12 H12 0.9500 . ?
C12 C7 1.379(4) . ?
C7 C8 1.391(4) . ?
C3 C4 1.417(4) . ?
C3 C2 1.400(4) . ?
C4 C5 1.394(4) . ?
C5 H5 0.9500 . ?
C5 C6 1.376(5) . ?
C6 H6 0.9500 . ?
C6 C1 1.402(4) . ?
C8 H8 0.9500 . ?
C8 C9 1.384(4) . ?
C9 H9 0.9500 . ?
C13 H13 0.9500 . ?
C2 H2 0.9500 . ?
C2 C1 1.386(4) . ?

loop_
_geom_torsion_atom_site_label_1
_geom_torsion_atom_site_label_2
_geom_torsion_atom_site_label_3
_geom_torsion_atom_site_label_4
_geom_torsion
_geom_torsion_site_symmetry_1
_geom_torsion_site_symmetry_2
_geom_torsion_site_symmetry_3
_geom_torsion_site_symmetry_4
_geom_torsion_publ_flag
Br1 C1 C6 C5 178.2(2) . . . . ?
Br1 C1 C2 C3 -179.0(2) . . . . ?
N1 C7 C12 C11 179.1(3) . . . . ?
N1 C7 C8 C9 -178.3(3) . . . . ?
N1 C3 C4 N2 -0.7(2) . . . . ?
N1 C3 C4 C5 179.4(2) . . . . ?
N1 C3 C2 C1 179.4(3) . . . . ?
N1 C13 N2 C4 0.5(3) . . . . ?
N2 C4 C3 C2 178.0(2) . . . . ?
N2 C4 C5 C6 -178.9(3) . . . . ?
C10 C11 C12 C7 -0.5(4) . . . . ?
C10 C9 C8 C7 -1.1(3) . . . . ?
C11 C12 C7 C8 -0.6(4) . . . . ?
C12 C7 C8 C9 1.4(3) . . . . ?
C3 C4 C5 C6 1.0(3) . . . . ?
C3 C2 C1 C6 0.6(3) . . . . ?
C4 C5 C6 C1 0.6(3) . . . . ?
C5 C6 C1 C2 -1.4(3) . . . . ?
